data_7101479
loop_
_publ_author_name
'Louisa J. Esdaile'
D.P.Arnold
M.Senge

_publ_section_title
;
New palladium catalysed reactions of bromoporphyrins:
synthesis and crystal structures of nickel(II) complexes of primary
5-aminoporphyrin, 5,5'-bis(porphyrinyl) secondary amine, and
5-hydroxyporphyrin
;
_journal_issue 40
_journal_name_full 'Chemical Communications'
_journal_paper_doi 10.1039/b608365j
_journal_year 2006
_chemical_formula_moiety 'C76 H47 N9 Ni2'
_chemical_formula_sum 'C76 H47 N9 Ni2'
_chemical_formula_weight 1203.65
_chemical_melting_point ?
_chemical_name_common Bis((10,15,20-triphenylporphyrinato-5-yl)nickel(ii))amine
_chemical_name_systematic
;
Bis[(10,15,20-triphenylporphyrinato-5-yl)nickel(II)]amine
;
_space_group_IT_number 2
_space_group_name_Hall '-P 1'
_space_group_name_H-M_alt 'P -1'
_symmetry_cell_setting triclinic
_symmetry_space_group_name_Hall '-P 1'
_symmetry_space_group_name_H-M 'P -1'
_atom_sites_solution_hydrogens geom
_atom_sites_solution_primary Patterson
_atom_sites_solution_secondary difmap
_audit_creation_method SHELXL-97
_cell_angle_alpha 101.5380(10)
_cell_angle_beta 99.8540(10)
_cell_angle_gamma 95.8160(10)
_cell_formula_units_Z 2
_cell_length_a 12.4790(9)
_cell_length_b 14.1516(9)
_cell_length_c 16.1406(11)
_cell_measurement_reflns_used 3073
_cell_measurement_temperature 90(2)
_cell_measurement_theta_max 44.332
_cell_measurement_theta_min 4.773
_cell_volume 2724.3(3)
_computing_cell_refinement 'SAINT v7.12 (Bruke, 2005)'
_computing_data_collection 'Apex2 v1.0-27 (Bruker, 2005'
_computing_data_reduction SAINT
_computing_molecular_graphics 'SHELXTL 5.1, XP (Sheldrick, 1994)'
_computing_publication_material 'SHELXL; Platon (Spek, 2003)'
_computing_structure_refinement 'SHELXL-97 (Sheldrick, 1997)'
_computing_structure_solution 'SHELXS-97 (Sheldrick, 1990)'
_diffrn_ambient_temperature 90(2)
_diffrn_detector_area_resol_mean 8.3
_diffrn_measured_fraction_theta_full 0.995
_diffrn_measured_fraction_theta_max 0.995
_diffrn_measurement_device_type 'Bruker SMART APex2'
_diffrn_measurement_method \w
_diffrn_radiation_monochromator graphite
_diffrn_radiation_source 'fine-focus sealed tube'
_diffrn_radiation_type MoK\a
_diffrn_radiation_wavelength 0.71073
_diffrn_reflns_av_R_equivalents 0.0790
_diffrn_reflns_av_sigmaI/netI 0.1172
_diffrn_reflns_limit_h_max 15
_diffrn_reflns_limit_h_min -15
_diffrn_reflns_limit_k_max 17
_diffrn_reflns_limit_k_min -17
_diffrn_reflns_limit_l_max 19
_diffrn_reflns_limit_l_min -19
_diffrn_reflns_number 27815
_diffrn_reflns_theta_full 26.12
_diffrn_reflns_theta_max 26.12
_diffrn_reflns_theta_min 1.67
_diffrn_standards_decay_% 0
_diffrn_standards_number 0
_exptl_absorpt_coefficient_mu 0.750
_exptl_absorpt_correction_T_max 0.98
_exptl_absorpt_correction_T_min 0.94
_exptl_absorpt_correction_type empirical
_exptl_absorpt_process_details 'program SADABS'
_exptl_crystal_colour black
_exptl_crystal_density_diffrn 1.467
_exptl_crystal_density_meas ?
_exptl_crystal_density_method 'not measured'
_exptl_crystal_description needle
_exptl_crystal_F_000 1244
_exptl_crystal_size_max 0.08
_exptl_crystal_size_mid 0.05
_exptl_crystal_size_min 0.04
_refine_diff_density_max 0.676
_refine_diff_density_min -0.379
_refine_diff_density_rms 0.082
_refine_ls_extinction_method none
_refine_ls_goodness_of_fit_ref 0.965
_refine_ls_hydrogen_treatment constr
_refine_ls_matrix_type full
_refine_ls_number_parameters 784
_refine_ls_number_reflns 10802
_refine_ls_number_restraints 0
_refine_ls_restrained_S_all 0.965
_refine_ls_R_factor_all 0.1354
_refine_ls_R_factor_gt 0.0566
_refine_ls_shift/su_max 0.000
_refine_ls_shift/su_mean 0.000
_refine_ls_structure_factor_coef Fsqd
_refine_ls_weighting_details 'calc w=1/[\s^2^(Fo^2^)+(0.0691P)^2^+0.0000P] where P=(Fo^2^+2Fc^2^)/3'
_refine_ls_weighting_scheme calc
_refine_ls_wR_factor_gt 0.1178
_refine_ls_wR_factor_ref 0.1489
_reflns_number_gt 5743
_reflns_number_total 10802
_reflns_threshold_expression >2sigma(I)
_cod_data_source_file b608365j.txt
_cod_depositor_comments
;
The following automatic conversions were performed:

'_chemical_melting_point' value 'n/d' was changed to '?' - the value
is undefined or not given.

Automatic conversion script
Id: cif_fix_values 1646 2011-03-28 12:23:43Z adriana 

The following automatic conversions were performed:

'_exptl_crystal_density_meas' value 'n/d' was changed to '?' - the
value is perceived as not measured.

Automatic conversion script
Id: cif_fix_values 3008 2015-01-20 13:52:24Z robertas 
;
_cod_original_sg_symbol_H-M P-1
_cod_database_code 7101479

loop_
_symmetry_equiv_pos_as_xyz
'x, y, z'
'-x, -y, -z'

loop_
_atom_site_label
_atom_site_type_symbol
_atom_site_fract_x
_atom_site_fract_y
_atom_site_fract_z
_atom_site_U_iso_or_equiv
_atom_site_adp_type
_atom_site_occupancy
_atom_site_symmetry_multiplicity
_atom_site_calc_flag
_atom_site_refinement_flags
Ni1 Ni 0.41363(5) 0.23703(4) 0.16741(4) 0.03018(17) Uani 1 1 d .
N21 N 0.4076(3) 0.2719(2) 0.2862(2) 0.0296(9) Uani 1 1 d .
N22 N 0.5251(3) 0.1585(2) 0.1946(2) 0.0308(9) Uani 1 1 d .
N23 N 0.4261(3) 0.2090(2) 0.0490(2) 0.0319(9) Uani 1 1 d .
N24 N 0.2952(3) 0.3070(2) 0.1406(2) 0.0311(9) Uani 1 1 d .
C1 C 0.3685(4) 0.3531(3) 0.3275(3) 0.0302(11) Uani 1 1 d .
C2 C 0.3895(4) 0.3591(3) 0.4172(3) 0.0325(11) Uani 1 1 d .
H2 H 0.3757 0.4104 0.4601 0.039 Uiso 1 1 calc R
C3 C 0.4331(4) 0.2780(3) 0.4311(3) 0.0356(12) Uani 1 1 d .
H3 H 0.4513 0.2602 0.4849 0.043 Uiso 1 1 calc R
C4 C 0.4460(4) 0.2256(3) 0.3505(3) 0.0309(11) Uani 1 1 d .
C5 C 0.4955(4) 0.1397(3) 0.3360(3) 0.0351(12) Uani 1 1 d .
C6 C 0.5443(4) 0.1169(3) 0.2654(3) 0.0320(11) Uani 1 1 d .
C7 C 0.6310(4) 0.0586(3) 0.2573(3) 0.0379(12) Uani 1 1 d .
H7 H 0.6577 0.0196 0.2956 0.045 Uiso 1 1 calc R
C8 C 0.6675(4) 0.0694(3) 0.1853(3) 0.0373(12) Uani 1 1 d .
H8 H 0.7274 0.0422 0.1653 0.045 Uiso 1 1 calc R
C9 C 0.5999(4) 0.1291(3) 0.1448(3) 0.0324(11) Uani 1 1 d .
C10 C 0.6011(4) 0.1424(3) 0.0622(3) 0.0345(11) Uani 1 1 d .
C11 C 0.5135(4) 0.1734(3) 0.0154(3) 0.0340(11) Uani 1 1 d .
C12 C 0.4917(4) 0.1612(3) -0.0756(3) 0.0394(12) Uani 1 1 d .
H12 H 0.5396 0.1400 -0.1132 0.047 Uiso 1 1 calc R
C13 C 0.3909(4) 0.1850(3) -0.0990(3) 0.0424(13) Uani 1 1 d .
H13 H 0.3531 0.1809 -0.1562 0.051 Uiso 1 1 calc R
C14 C 0.3515(4) 0.2173(3) -0.0218(3) 0.0347(11) Uani 1 1 d .
C15 C 0.2539(4) 0.2549(3) -0.0181(3) 0.0333(11) Uani 1 1 d .
C16 C 0.2314(4) 0.3011(3) 0.0599(3) 0.0341(11) Uani 1 1 d .
C17 C 0.1479(4) 0.3631(4) 0.0689(3) 0.0424(13) Uani 1 1 d .
H17 H 0.0902 0.3690 0.0242 0.051 Uiso 1 1 calc R
C18 C 0.1654(4) 0.4107(3) 0.1507(3) 0.0399(12) Uani 1 1 d .
H18 H 0.1246 0.4590 0.1741 0.048 Uiso 1 1 calc R
C19 C 0.2561(4) 0.3770(3) 0.1975(3) 0.0315(11) Uani 1 1 d .
C20 C 0.2977(4) 0.4063(3) 0.2853(3) 0.0310(11) Uani 1 1 d .
N1 N 0.5042(3) 0.0881(3) 0.4009(2) 0.0404(10) Uani 1 1 d .
H1A H 0.4902 0.1162 0.4509 0.048 Uiso 1 1 calc R
Ni2 Ni 0.61694(5) -0.23233(4) 0.36569(4) 0.02999(17) Uani 1 1 d .
N25 N 0.4941(3) -0.1776(2) 0.3101(2) 0.0312(9) Uani 1 1 d .
N26 N 0.6662(3) -0.1078(2) 0.4484(2) 0.0340(9) Uani 1 1 d .
N27 N 0.7354(3) -0.2884(2) 0.4261(2) 0.0307(9) Uani 1 1 d .
N28 N 0.5707(3) -0.3551(2) 0.2813(2) 0.0292(9) Uani 1 1 d .
C21 C 0.4111(4) -0.2250(3) 0.2420(3) 0.0341(11) Uani 1 1 d .
C22 C 0.3342(4) -0.1594(3) 0.2212(3) 0.0378(12) Uani 1 1 d .
H22 H 0.2699 -0.1748 0.1773 0.045 Uiso 1 1 calc R
C23 C 0.3706(4) -0.0731(3) 0.2752(3) 0.0372(12) Uani 1 1 d .
H23 H 0.3370 -0.0156 0.2767 0.045 Uiso 1 1 calc R
C24 C 0.4693(4) -0.0833(3) 0.3302(3) 0.0341(11) Uani 1 1 d .
C25 C 0.5347(4) -0.0085(3) 0.3918(3) 0.0359(12) Uani 1 1 d .
C26 C 0.6264(4) -0.0193(3) 0.4471(3) 0.0346(12) Uani 1 1 d .
C27 C 0.6903(4) 0.0555(3) 0.5130(3) 0.0407(12) Uani 1 1 d .
H27 H 0.6811 0.1223 0.5233 0.049 Uiso 1 1 calc R
C28 C 0.7666(4) 0.0159(3) 0.5588(3) 0.0425(13) Uani 1 1 d .
H28 H 0.8194 0.0488 0.6086 0.051 Uiso 1 1 calc R
C29 C 0.7532(4) -0.0852(3) 0.5183(3) 0.0346(11) Uani 1 1 d .
C30 C 0.8181(4) -0.1508(3) 0.5473(3) 0.0368(12) Uani 1 1 d .
C31 C 0.8092(4) -0.2451(3) 0.5019(3) 0.0343(11) Uani 1 1 d .
C32 C 0.8794(4) -0.3138(3) 0.5259(3) 0.0379(12) Uani 1 1 d .
H32 H 0.9366 -0.3021 0.5753 0.046 Uiso 1 1 calc R
C33 C 0.8501(4) -0.3964(3) 0.4669(3) 0.0365(12) Uani 1 1 d .
H33 H 0.8824 -0.4545 0.4662 0.044 Uiso 1 1 calc R
C34 C 0.7611(4) -0.3820(3) 0.4047(3) 0.0310(11) Uani 1 1 d .
C35 C 0.7078(4) -0.4545(3) 0.3340(3) 0.0301(11) Uani 1 1 d .
C36 C 0.6194(4) -0.4400(3) 0.2767(3) 0.0304(11) Uani 1 1 d .
C37 C 0.5605(4) -0.5147(3) 0.2054(3) 0.0357(12) Uani 1 1 d .
H37 H 0.5780 -0.5786 0.1885 0.043 Uiso 1 1 calc R
C38 C 0.4759(4) -0.4775(3) 0.1672(3) 0.0349(11) Uani 1 1 d .
H38 H 0.4217 -0.5105 0.1184 0.042 Uiso 1 1 calc R
C39 C 0.4820(4) -0.3791(3) 0.2131(3) 0.0296(10) Uani 1 1 d .
C40 C 0.4041(4) -0.3185(3) 0.1945(3) 0.0301(11) Uani 1 1 d .
C101 C 0.6926(4) 0.1110(3) 0.0216(3) 0.0337(11) Uani 1 1 d .
C102 C 0.6811(4) 0.0216(3) -0.0371(3) 0.0453(13) Uani 1 1 d .
H102 H 0.6123 -0.0192 -0.0531 0.054 Uiso 1 1 calc R
C103 C 0.7702(4) -0.0078(3) -0.0721(3) 0.0418(13) Uani 1 1 d .
H103 H 0.7620 -0.0692 -0.1110 0.050 Uiso 1 1 calc R
C104 C 0.8679(4) 0.0502(3) -0.0511(3) 0.0423(13) Uani 1 1 d .
H104 H 0.9286 0.0300 -0.0749 0.051 Uiso 1 1 calc R
C105 C 0.8786(4) 0.1398(4) 0.0057(3) 0.0510(14) Uani 1 1 d .
H105 H 0.9467 0.1817 0.0199 0.061 Uiso 1 1 calc R
C106 C 0.7916(4) 0.1686(3) 0.0417(3) 0.0426(13) Uani 1 1 d .
H106 H 0.8008 0.2298 0.0811 0.051 Uiso 1 1 calc R
C151 C 0.1747(4) 0.2528(3) -0.0988(3) 0.0360(12) Uani 1 1 d .
C152 C 0.0764(4) 0.1959(4) -0.1155(3) 0.0444(13) Uani 1 1 d .
H152 H 0.0603 0.1575 -0.0760 0.053 Uiso 1 1 calc R
C153 C -0.0025(5) 0.1921(4) -0.1898(4) 0.0540(15) Uani 1 1 d .
H153 H -0.0717 0.1527 -0.1998 0.065 Uiso 1 1 calc R
C154 C 0.0213(5) 0.2453(4) -0.2474(3) 0.0486(14) Uani 1 1 d .
H154 H -0.0312 0.2431 -0.2982 0.058 Uiso 1 1 calc R
C155 C 0.1211(5) 0.3018(4) -0.2319(4) 0.0576(16) Uani 1 1 d .
H155 H 0.1380 0.3380 -0.2728 0.069 Uiso 1 1 calc R
C156 C 0.1979(5) 0.3072(4) -0.1579(3) 0.0512(14) Uani 1 1 d .
H156 H 0.2663 0.3480 -0.1474 0.061 Uiso 1 1 calc R
C201 C 0.2615(4) 0.4932(3) 0.3350(3) 0.0312(11) Uani 1 1 d .
C202 C 0.1524(4) 0.4945(3) 0.3439(3) 0.0429(13) Uani 1 1 d .
H202 H 0.1009 0.4370 0.3211 0.051 Uiso 1 1 calc R
C203 C 0.1180(4) 0.5780(4) 0.3854(3) 0.0484(14) Uani 1 1 d .
H203 H 0.0434 0.5782 0.3907 0.058 Uiso 1 1 calc R
C204 C 0.1934(5) 0.6607(4) 0.4190(3) 0.0538(15) Uani 1 1 d .
H204 H 0.1706 0.7185 0.4476 0.065 Uiso 1 1 calc R
C205 C 0.3007(5) 0.6601(3) 0.4113(3) 0.0511(14) Uani 1 1 d .
H205 H 0.3521 0.7175 0.4341 0.061 Uiso 1 1 calc R
C206 C 0.3343(4) 0.5765(3) 0.3705(3) 0.0406(12) Uani 1 1 d .
H206 H 0.4095 0.5766 0.3669 0.049 Uiso 1 1 calc R
C301 C 0.8965(4) -0.1200(3) 0.6325(3) 0.0392(12) Uani 1 1 d .
C302 C 0.9909(4) -0.0550(3) 0.6425(4) 0.0458(13) Uani 1 1 d .
H302 H 1.0080 -0.0305 0.5950 0.055 Uiso 1 1 calc R
C303 C 1.0607(4) -0.0260(3) 0.7233(4) 0.0471(14) Uani 1 1 d .
H303 H 1.1248 0.0198 0.7314 0.057 Uiso 1 1 calc R
C304 C 1.0362(4) -0.0642(4) 0.7920(4) 0.0495(14) Uani 1 1 d .
H304 H 1.0837 -0.0440 0.8469 0.059 Uiso 1 1 calc R
C305 C 0.9430(4) -0.1315(4) 0.7812(3) 0.0436(13) Uani 1 1 d .
H305 H 0.9282 -0.1593 0.8277 0.052 Uiso 1 1 calc R
C306 C 0.8723(4) -0.1574(3) 0.7022(3) 0.0391(12) Uani 1 1 d .
H306 H 0.8066 -0.2010 0.6951 0.047 Uiso 1 1 calc R
C351 C 0.7505(4) -0.5508(3) 0.3209(3) 0.0349(11) Uani 1 1 d .
C352 C 0.7142(4) -0.6217(3) 0.3608(3) 0.0436(13) Uani 1 1 d .
H352 H 0.6582 -0.6116 0.3935 0.052 Uiso 1 1 calc R
C353 C 0.7591(5) -0.7077(4) 0.3533(4) 0.0520(15) Uani 1 1 d .
H353 H 0.7356 -0.7558 0.3823 0.062 Uiso 1 1 calc R
C354 C 0.8373(5) -0.7235(4) 0.3041(4) 0.0516(15) Uani 1 1 d .
H354 H 0.8667 -0.7833 0.2982 0.062 Uiso 1 1 calc R
C355 C 0.8732(4) -0.6551(4) 0.2638(3) 0.0478(14) Uani 1 1 d .
H355 H 0.9277 -0.6666 0.2300 0.057 Uiso 1 1 calc R
C356 C 0.8301(4) -0.5681(4) 0.2722(3) 0.0434(13) Uani 1 1 d .
H356 H 0.8556 -0.5198 0.2442 0.052 Uiso 1 1 calc R
C401 C 0.3124(4) -0.3557(3) 0.1188(3) 0.0379(12) Uani 1 1 d .
C402 C 0.2044(4) -0.3612(3) 0.1303(4) 0.0424(13) Uani 1 1 d .
H402 H 0.1897 -0.3432 0.1868 0.051 Uiso 1 1 calc R
C403 C 0.1189(5) -0.3923(4) 0.0615(4) 0.0540(15) Uani 1 1 d .
H403 H 0.0454 -0.3940 0.0702 0.065 Uiso 1 1 calc R
C404 C 0.1392(5) -0.4212(4) -0.0202(4) 0.0550(16) Uani 1 1 d .
H404 H 0.0794 -0.4440 -0.0676 0.066 Uiso 1 1 calc R
C405 C 0.2463(5) -0.4174(4) -0.0341(4) 0.0508(14) Uani 1 1 d .
H405 H 0.2601 -0.4374 -0.0906 0.061 Uiso 1 1 calc R
C406 C 0.3336(4) -0.3837(3) 0.0364(3) 0.0399(12) Uani 1 1 d .
H406 H 0.4072 -0.3801 0.0278 0.048 Uiso 1 1 calc R

loop_
_atom_site_aniso_label
_atom_site_aniso_U_11
_atom_site_aniso_U_22
_atom_site_aniso_U_33
_atom_site_aniso_U_23
_atom_site_aniso_U_13
_atom_site_aniso_U_12
Ni1 0.0325(4) 0.0232(3) 0.0358(4) 0.0068(3) 0.0042(3) 0.0123(3)
N21 0.029(2) 0.0243(19) 0.036(2) 0.0064(17) 0.0020(18) 0.0121(16)
N22 0.028(2) 0.027(2) 0.038(2) 0.0085(18) 0.0033(19) 0.0089(17)
N23 0.036(2) 0.024(2) 0.038(2) 0.0098(18) 0.0099(19) 0.0110(17)
N24 0.034(2) 0.027(2) 0.036(2) 0.0088(18) 0.0070(19) 0.0116(17)
C1 0.031(3) 0.022(2) 0.034(3) 0.000(2) 0.001(2) 0.0112(19)
C2 0.035(3) 0.028(2) 0.034(3) 0.002(2) 0.005(2) 0.014(2)
C3 0.038(3) 0.032(3) 0.038(3) 0.011(2) 0.001(2) 0.016(2)
C4 0.031(3) 0.030(2) 0.033(3) 0.007(2) 0.003(2) 0.015(2)
C5 0.039(3) 0.031(3) 0.037(3) 0.010(2) 0.001(2) 0.016(2)
C6 0.034(3) 0.028(2) 0.037(3) 0.009(2) 0.007(2) 0.014(2)
C7 0.041(3) 0.037(3) 0.041(3) 0.013(2) 0.010(3) 0.020(2)
C8 0.037(3) 0.029(3) 0.045(3) 0.003(2) 0.005(2) 0.017(2)
C9 0.032(3) 0.023(2) 0.042(3) 0.003(2) 0.008(2) 0.008(2)
C10 0.039(3) 0.021(2) 0.044(3) 0.006(2) 0.009(2) 0.010(2)
C11 0.037(3) 0.025(2) 0.043(3) 0.008(2) 0.014(2) 0.007(2)
C12 0.047(3) 0.034(3) 0.044(3) 0.013(2) 0.017(3) 0.015(2)
C13 0.051(3) 0.040(3) 0.040(3) 0.012(2) 0.010(3) 0.016(2)
C14 0.043(3) 0.024(2) 0.040(3) 0.009(2) 0.008(2) 0.013(2)
C15 0.047(3) 0.021(2) 0.033(3) 0.006(2) 0.004(2) 0.011(2)
C16 0.032(3) 0.030(3) 0.043(3) 0.014(2) 0.007(2) 0.008(2)
C17 0.039(3) 0.049(3) 0.042(3) 0.014(3) 0.001(3) 0.021(2)
C18 0.045(3) 0.038(3) 0.040(3) 0.009(2) 0.008(3) 0.022(2)
C19 0.038(3) 0.023(2) 0.036(3) 0.006(2) 0.011(2) 0.011(2)
C20 0.030(3) 0.023(2) 0.044(3) 0.010(2) 0.010(2) 0.010(2)
N1 0.058(3) 0.033(2) 0.036(2) 0.0074(19) 0.008(2) 0.032(2)
Ni2 0.0340(4) 0.0231(3) 0.0338(4) 0.0074(3) 0.0025(3) 0.0132(3)
N25 0.040(2) 0.0223(19) 0.032(2) 0.0093(17) 0.0015(19) 0.0114(17)
N26 0.039(2) 0.026(2) 0.038(2) 0.0079(18) 0.002(2) 0.0181(17)
N27 0.032(2) 0.0241(19) 0.036(2) 0.0038(17) 0.0053(19) 0.0132(17)
N28 0.031(2) 0.030(2) 0.030(2) 0.0104(17) 0.0056(18) 0.0132(17)
C21 0.034(3) 0.033(3) 0.040(3) 0.017(2) 0.007(2) 0.013(2)
C22 0.033(3) 0.038(3) 0.044(3) 0.011(2) 0.002(2) 0.012(2)
C23 0.042(3) 0.034(3) 0.041(3) 0.015(2) 0.007(2) 0.020(2)
C24 0.041(3) 0.027(2) 0.037(3) 0.012(2) 0.003(2) 0.018(2)
C25 0.046(3) 0.027(3) 0.039(3) 0.012(2) 0.006(2) 0.021(2)
C26 0.044(3) 0.025(2) 0.036(3) 0.007(2) 0.004(2) 0.016(2)
C27 0.044(3) 0.025(2) 0.050(3) 0.006(2) 0.002(3) 0.013(2)
C28 0.047(3) 0.030(3) 0.044(3) -0.001(2) -0.004(3) 0.013(2)
C29 0.032(3) 0.028(2) 0.040(3) 0.000(2) 0.000(2) 0.012(2)
C30 0.038(3) 0.027(3) 0.042(3) 0.003(2) 0.002(2) 0.012(2)
C31 0.036(3) 0.031(3) 0.034(3) 0.006(2) 0.002(2) 0.011(2)
C32 0.035(3) 0.041(3) 0.032(3) -0.002(2) -0.003(2) 0.017(2)
C33 0.044(3) 0.032(3) 0.034(3) 0.007(2) 0.002(2) 0.016(2)
C34 0.034(3) 0.029(2) 0.032(3) 0.008(2) 0.006(2) 0.015(2)
C35 0.036(3) 0.027(2) 0.028(3) 0.004(2) 0.006(2) 0.015(2)
C36 0.035(3) 0.025(2) 0.033(3) 0.007(2) 0.009(2) 0.011(2)
C37 0.039(3) 0.026(2) 0.042(3) 0.004(2) 0.009(2) 0.014(2)
C38 0.034(3) 0.027(2) 0.041(3) 0.006(2) 0.002(2) 0.004(2)
C39 0.030(3) 0.030(2) 0.029(3) 0.007(2) 0.005(2) 0.006(2)
C40 0.027(3) 0.030(2) 0.033(3) 0.010(2) 0.001(2) 0.007(2)
C101 0.032(3) 0.028(3) 0.043(3) 0.012(2) 0.007(2) 0.006(2)
C102 0.043(3) 0.025(3) 0.065(4) 0.002(2) 0.015(3) 0.005(2)
C103 0.042(3) 0.026(3) 0.059(4) 0.003(2) 0.020(3) 0.012(2)
C104 0.044(3) 0.040(3) 0.049(3) 0.009(3) 0.019(3) 0.019(3)
C105 0.039(3) 0.051(3) 0.055(4) -0.003(3) 0.011(3) -0.002(3)
C106 0.047(3) 0.031(3) 0.045(3) -0.002(2) 0.008(3) 0.006(2)
C151 0.039(3) 0.032(3) 0.041(3) 0.009(2) 0.010(2) 0.016(2)
C152 0.050(4) 0.043(3) 0.040(3) 0.010(3) 0.004(3) 0.009(3)
C153 0.052(4) 0.053(3) 0.058(4) 0.013(3) 0.004(3) 0.017(3)
C154 0.059(4) 0.055(3) 0.034(3) 0.011(3) 0.002(3) 0.029(3)
C155 0.064(4) 0.060(4) 0.055(4) 0.028(3) 0.004(3) 0.018(3)
C156 0.058(4) 0.044(3) 0.054(4) 0.018(3) 0.008(3) 0.010(3)
C201 0.035(3) 0.026(2) 0.035(3) 0.007(2) 0.006(2) 0.015(2)
C202 0.049(3) 0.036(3) 0.048(3) 0.012(2) 0.013(3) 0.016(2)
C203 0.045(3) 0.056(4) 0.053(3) 0.016(3) 0.017(3) 0.031(3)
C204 0.066(4) 0.039(3) 0.055(4) 0.003(3) 0.005(3) 0.029(3)
C205 0.050(4) 0.029(3) 0.067(4) -0.003(3) 0.003(3) 0.014(2)
C206 0.044(3) 0.033(3) 0.044(3) 0.003(2) 0.007(3) 0.017(2)
C301 0.035(3) 0.028(3) 0.052(3) 0.003(2) 0.000(3) 0.018(2)
C302 0.045(3) 0.030(3) 0.057(4) 0.003(2) -0.003(3) 0.014(2)
C303 0.042(3) 0.033(3) 0.061(4) 0.005(3) -0.005(3) 0.016(2)
C304 0.048(4) 0.045(3) 0.047(3) -0.003(3) -0.004(3) 0.019(3)
C305 0.041(3) 0.042(3) 0.049(3) 0.008(3) 0.007(3) 0.016(3)
C306 0.038(3) 0.031(3) 0.044(3) -0.002(2) 0.005(3) 0.012(2)
C351 0.038(3) 0.030(3) 0.033(3) 0.003(2) -0.004(2) 0.012(2)
C352 0.050(3) 0.030(3) 0.053(3) 0.008(2) 0.014(3) 0.013(2)
C353 0.063(4) 0.029(3) 0.060(4) 0.005(3) 0.003(3) 0.014(3)
C354 0.055(4) 0.035(3) 0.053(4) -0.008(3) -0.010(3) 0.018(3)
C355 0.040(3) 0.039(3) 0.054(4) -0.012(3) 0.001(3) 0.015(2)
C356 0.042(3) 0.042(3) 0.044(3) 0.004(2) 0.007(3) 0.013(2)
C401 0.041(3) 0.028(3) 0.047(3) 0.013(2) 0.005(3) 0.010(2)
C402 0.036(3) 0.034(3) 0.056(3) 0.013(3) -0.001(3) 0.008(2)
C403 0.040(3) 0.049(3) 0.072(4) 0.025(3) -0.004(3) 0.004(3)
C404 0.043(4) 0.047(3) 0.066(4) 0.021(3) -0.019(3) 0.001(3)
C405 0.060(4) 0.040(3) 0.048(3) 0.011(3) -0.005(3) 0.014(3)
C406 0.037(3) 0.037(3) 0.044(3) 0.011(2) -0.004(3) 0.010(2)

loop_
_atom_type_symbol
_atom_type_description
_atom_type_scat_dispersion_real
_atom_type_scat_dispersion_imag
_atom_type_scat_source
C C 0.0033 0.0016 'International Tables Vol C Tables 4.2.6.8 and 6.1.1.4'
H H 0.0000 0.0000 'International Tables Vol C Tables 4.2.6.8 and 6.1.1.4'
N N 0.0061 0.0033 'International Tables Vol C Tables 4.2.6.8 and 6.1.1.4'
Ni Ni 0.3393 1.1124 'International Tables Vol C Tables 4.2.6.8 and 6.1.1.4'

loop_
_geom_angle_atom_site_label_1
_geom_angle_atom_site_label_2
_geom_angle_atom_site_label_3
_geom_angle
N24 Ni1 N21 90.09(15)
N24 Ni1 N23 89.97(15)
N21 Ni1 N23 176.46(16)
N24 Ni1 N22 175.70(15)
N21 Ni1 N22 89.37(15)
N23 Ni1 N22 90.83(15)
C4 N21 C1 105.2(3)
C4 N21 Ni1 127.8(3)
C1 N21 Ni1 126.9(3)
C9 N22 C6 106.3(3)
C9 N22 Ni1 126.1(3)
C6 N22 Ni1 127.6(3)
C14 N23 C11 104.8(4)
C14 N23 Ni1 128.4(3)
C11 N23 Ni1 126.8(3)
C16 N24 C19 105.7(3)
C16 N24 Ni1 127.1(3)
C19 N24 Ni1 127.2(3)
N21 C1 C20 124.0(4)
N21 C1 C2 109.6(3)
C20 C1 C2 124.9(4)
C3 C2 C1 107.6(4)
C3 C2 H2 126.2
C1 C2 H2 126.2
C2 C3 C4 106.9(4)
C2 C3 H3 126.5
C4 C3 H3 126.5
N21 C4 C3 110.5(4)
N21 C4 C5 123.7(4)
C3 C4 C5 125.8(4)
C6 C5 N1 122.6(4)
C6 C5 C4 120.2(4)
N1 C5 C4 116.7(4)
C5 C6 N22 123.6(4)
C5 C6 C7 126.9(4)
N22 C6 C7 109.1(4)
C8 C7 C6 107.4(4)
C8 C7 H7 126.3
C6 C7 H7 126.3
C7 C8 C9 107.5(4)
C7 C8 H8 126.2
C9 C8 H8 126.2
N22 C9 C10 126.1(4)
N22 C9 C8 109.7(4)
C10 C9 C8 123.6(4)
C11 C10 C9 121.2(4)
C11 C10 C101 120.6(4)
C9 C10 C101 117.8(4)
C10 C11 N23 124.8(4)
C10 C11 C12 124.7(4)
N23 C11 C12 110.0(4)
C13 C12 C11 107.5(4)
C13 C12 H12 126.2
C11 C12 H12 126.2
C12 C13 C14 107.1(4)
C12 C13 H13 126.4
C14 C13 H13 126.4
N23 C14 C15 124.7(4)
N23 C14 C13 110.4(4)
C15 C14 C13 124.8(4)
C14 C15 C16 120.9(4)
C14 C15 C151 120.3(4)
C16 C15 C151 118.7(4)
C15 C16 N24 125.6(4)
C15 C16 C17 124.8(4)
N24 C16 C17 109.0(4)
C18 C17 C16 107.9(4)
C18 C17 H17 126.1
C16 C17 H17 126.1
C17 C18 C19 108.4(4)
C17 C18 H18 125.8
C19 C18 H18 125.8
C20 C19 N24 124.9(4)
C20 C19 C18 126.2(4)
N24 C19 C18 108.9(4)
C19 C20 C1 121.1(4)
C19 C20 C201 118.8(4)
C1 C20 C201 120.1(4)
C5 N1 C25 124.3(4)
C5 N1 H1A 117.9
C25 N1 H1A 117.9
N28 Ni2 N25 90.16(14)
N28 Ni2 N27 90.38(14)
N25 Ni2 N27 176.88(15)
N28 Ni2 N26 178.34(16)
N25 Ni2 N26 89.94(14)
N27 Ni2 N26 89.62(14)
C21 N25 C24 104.4(3)
C21 N25 Ni2 127.3(3)
C24 N25 Ni2 128.2(3)
C29 N26 C26 103.9(3)
C29 N26 Ni2 128.2(3)
C26 N26 Ni2 127.8(3)
C34 N27 C31 104.5(3)
C34 N27 Ni2 127.6(3)
C31 N27 Ni2 127.9(3)
C39 N28 C36 103.9(3)
C39 N28 Ni2 128.4(3)
C36 N28 Ni2 127.6(3)
C40 C21 N25 126.5(4)
C40 C21 C22 123.0(4)
N25 C21 C22 110.2(4)
C23 C22 C21 107.2(4)
C23 C22 H22 126.4
C21 C22 H22 126.4
C22 C23 C24 107.2(4)
C22 C23 H23 126.4
C24 C23 H23 126.4
C25 C24 N25 124.3(4)
C25 C24 C23 124.7(4)
N25 C24 C23 110.8(4)
C26 C25 C24 124.7(4)
C26 C25 N1 116.7(4)
C24 C25 N1 118.6(4)
C25 C26 N26 124.2(4)
C25 C26 C27 125.1(4)
N26 C26 C27 110.6(4)
C28 C27 C26 108.1(4)
C28 C27 H27 125.9
C26 C27 H27 125.9
C27 C28 C29 106.7(4)
C27 C28 H28 126.6
C29 C28 H28 126.6
N26 C29 C30 125.6(4)
N26 C29 C28 110.6(4)
C30 C29 C28 123.8(4)
C31 C30 C29 121.8(4)
C31 C30 C301 118.5(4)
C29 C30 C301 119.7(4)
C30 C31 N27 126.5(4)
C30 C31 C32 123.9(4)
N27 C31 C32 109.6(4)
C33 C32 C31 107.9(4)
C33 C32 H32 126.0
C31 C32 H32 126.0
C32 C33 C34 107.3(4)
C32 C33 H33 126.4
C34 C33 H33 126.4
N27 C34 C35 126.1(4)
N27 C34 C33 110.7(4)
C35 C34 C33 123.2(4)
C36 C35 C34 122.2(4)
C36 C35 C351 120.0(4)
C34 C35 C351 117.8(4)
C35 C36 N28 126.1(4)
C35 C36 C37 123.1(4)
N28 C36 C37 110.6(4)
C38 C37 C36 107.0(4)
C38 C37 H37 126.5
C36 C37 H37 126.5
C37 C38 C39 107.5(4)
C37 C38 H38 126.2
C39 C38 H38 126.2
N28 C39 C40 125.1(4)
N28 C39 C38 110.9(4)
C40 C39 C38 123.9(4)
C21 C40 C39 122.2(4)
C21 C40 C401 119.3(4)
C39 C40 C401 118.5(4)
C106 C101 C102 118.3(5)
C106 C101 C10 120.2(4)
C102 C101 C10 121.5(4)
C103 C102 C101 120.3(5)
C103 C102 H102 119.9
C101 C102 H102 119.9
C104 C103 C102 120.6(5)
C104 C103 H103 119.7
C102 C103 H103 119.7
C103 C104 C105 119.1(5)
C103 C104 H104 120.5
C105 C104 H104 120.5
C106 C105 C104 120.7(5)
C106 C105 H105 119.7
C104 C105 H105 119.7
C101 C106 C105 121.1(5)
C101 C106 H106 119.5
C105 C106 H106 119.5
C152 C151 C156 118.5(5)
C152 C151 C15 119.0(4)
C156 C151 C15 122.5(4)
C151 C152 C153 121.6(5)
C151 C152 H152 119.2
C153 C152 H152 119.2
C154 C153 C152 119.3(5)
C154 C153 H153 120.3
C152 C153 H153 120.3
C153 C154 C155 119.6(5)
C153 C154 H154 120.2
C155 C154 H154 120.2
C154 C155 C156 121.1(5)
C154 C155 H155 119.4
C156 C155 H155 119.4
C155 C156 C151 119.8(5)
C155 C156 H156 120.1
C151 C156 H156 120.1
C206 C201 C202 117.9(4)
C206 C201 C20 120.5(4)
C202 C201 C20 121.6(4)
C203 C202 C201 121.1(5)
C203 C202 H202 119.4
C201 C202 H202 119.4
C202 C203 C204 119.1(5)
C202 C203 H203 120.4
C204 C203 H203 120.4
C205 C204 C203 120.3(5)
C205 C204 H204 119.9
C203 C204 H204 119.9
C204 C205 C206 120.2(5)
C204 C205 H205 119.9
C206 C205 H205 119.9
C201 C206 C205 121.4(5)
C201 C206 H206 119.3
C205 C206 H206 119.3
C302 C301 C306 120.3(5)
C302 C301 C30 120.7(5)
C306 C301 C30 119.0(4)
C301 C302 C303 119.2(5)
C301 C302 H302 120.4
C303 C302 H302 120.4
C304 C303 C302 119.9(5)
C304 C303 H303 120.0
C302 C303 H303 120.0
C305 C304 C303 120.7(5)
C305 C304 H304 119.6
C303 C304 H304 119.6
C306 C305 C304 119.2(5)
C306 C305 H305 120.4
C304 C305 H305 120.4
C305 C306 C301 120.6(5)
C305 C306 H306 119.7
C301 C306 H306 119.7
C352 C351 C356 118.8(4)
C352 C351 C35 120.2(4)
C356 C351 C35 120.9(4)
C351 C352 C353 120.0(5)
C351 C352 H352 120.0
C353 C352 H352 120.0
C354 C353 C352 120.0(5)
C354 C353 H353 120.0
C352 C353 H353 120.0
C355 C354 C353 120.8(5)
C355 C354 H354 119.6
C353 C354 H354 119.6
C354 C355 C356 119.6(5)
C354 C355 H355 120.2
C356 C355 H355 120.2
C351 C356 C355 120.7(5)
C351 C356 H356 119.6
C355 C356 H356 119.6
C402 C401 C406 119.4(5)
C402 C401 C40 119.9(5)
C406 C401 C40 120.7(4)
C403 C402 C401 120.9(5)
C403 C402 H402 119.6
C401 C402 H402 119.6
C402 C403 C404 120.1(5)
C402 C403 H403 119.9
C404 C403 H403 119.9
C403 C404 C405 120.6(5)
C403 C404 H404 119.7
C405 C404 H404 119.7
C404 C405 C406 119.1(5)
C404 C405 H405 120.4
C406 C405 H405 120.4
C401 C406 C405 119.9(5)
C401 C406 H406 120.1
C405 C406 H406 120.1

loop_
_geom_bond_atom_site_label_1
_geom_bond_atom_site_label_2
_geom_bond_distance
Ni1 N24 1.898(3)
Ni1 N21 1.898(4)
Ni1 N23 1.909(4)
Ni1 N22 1.914(3)
N21 C4 1.380(5)
N21 C1 1.386(5)
N22 C9 1.375(5)
N22 C6 1.383(5)
N23 C14 1.378(5)
N23 C11 1.393(5)
N24 C16 1.388(5)
N24 C19 1.397(5)
C1 C20 1.395(5)
C1 C2 1.409(6)
C2 C3 1.360(5)
C2 H2 0.9500
C3 C4 1.406(6)
C3 H3 0.9500
C4 C5 1.415(6)
C5 C6 1.381(6)
C5 N1 1.387(5)
C6 C7 1.432(6)
C7 C8 1.349(6)
C7 H7 0.9500
C8 C9 1.424(6)
C8 H8 0.9500
C9 C10 1.386(6)
C10 C11 1.380(6)
C10 C101 1.474(6)
C11 C12 1.419(6)
C12 C13 1.346(6)
C12 H12 0.9500
C13 C14 1.425(6)
C13 H13 0.9500
C14 C15 1.384(6)
C15 C16 1.385(6)
C15 C151 1.487(6)
C16 C17 1.437(6)
C17 C18 1.326(6)
C17 H17 0.9500
C18 C19 1.428(6)
C18 H18 0.9500
C19 C20 1.386(6)
C20 C201 1.484(6)
N1 C25 1.443(5)
N1 H1A 0.8800
Ni2 N28 1.946(4)
Ni2 N25 1.951(3)
Ni2 N27 1.955(3)
Ni2 N26 1.956(4)
N25 C21 1.380(6)
N25 C24 1.387(5)
N26 C29 1.385(5)
N26 C26 1.396(5)
N27 C34 1.385(5)
N27 C31 1.385(6)
N28 C39 1.382(5)
N28 C36 1.395(5)
C21 C40 1.376(6)
C21 C22 1.446(6)
C22 C23 1.335(6)
C22 H22 0.9500
C23 C24 1.429(6)
C23 H23 0.9500
C24 C25 1.379(6)
C25 C26 1.368(6)
C26 C27 1.405(6)
C27 C28 1.341(6)
C27 H27 0.9500
C28 C29 1.429(6)
C28 H28 0.9500
C29 C30 1.392(6)
C30 C31 1.372(6)
C30 C301 1.501(6)
C31 C32 1.439(6)
C32 C33 1.325(6)
C32 H32 0.9500
C33 C34 1.423(6)
C33 H33 0.9500
C34 C35 1.389(6)
C35 C36 1.374(6)
C35 C351 1.502(6)
C36 C37 1.431(6)
C37 C38 1.339(6)
C37 H37 0.9500
C38 C39 1.429(6)
C38 H38 0.9500
C39 C40 1.394(6)
C40 C401 1.491(6)
C101 C106 1.359(6)
C101 C102 1.398(6)
C102 C103 1.394(6)
C102 H102 0.9500
C103 C104 1.349(7)
C103 H103 0.9500
C104 C105 1.387(7)
C104 H104 0.9500
C105 C106 1.376(7)
C105 H105 0.9500
C106 H106 0.9500
C151 C152 1.351(6)
C151 C156 1.389(6)
C152 C153 1.404(7)
C152 H152 0.9500
C153 C154 1.360(7)
C153 H153 0.9500
C154 C155 1.365(7)
C154 H154 0.9500
C155 C156 1.381(7)
C155 H155 0.9500
C156 H156 0.9500
C201 C206 1.371(6)
C201 C202 1.394(6)
C202 C203 1.384(6)
C202 H202 0.9500
C203 C204 1.378(7)
C203 H203 0.9500
C204 C205 1.366(7)
C204 H204 0.9500
C205 C206 1.375(6)
C205 H205 0.9500
C206 H206 0.9500
C301 C302 1.384(7)
C301 C306 1.400(6)
C302 C303 1.397(7)
C302 H302 0.9500
C303 C304 1.392(7)
C303 H303 0.9500
C304 C305 1.389(7)
C304 H304 0.9500
C305 C306 1.378(6)
C305 H305 0.9500
C306 H306 0.9500
C351 C352 1.377(6)
C351 C356 1.379(6)
C352 C353 1.383(6)
C352 H352 0.9500
C353 C354 1.368(7)
C353 H353 0.9500
C354 C355 1.351(7)
C354 H354 0.9500
C355 C356 1.385(6)
C355 H355 0.9500
C356 H356 0.9500
C401 C402 1.388(6)
C401 C406 1.388(7)
C402 C403 1.367(7)
C402 H402 0.9500
C403 C404 1.374(8)
C403 H403 0.9500
C404 C405 1.391(7)
C404 H404 0.9500
C405 C406 1.401(7)
C405 H405 0.9500
C406 H406 0.9500

loop_
_geom_torsion_atom_site_label_1
_geom_torsion_atom_site_label_2
_geom_torsion_atom_site_label_3
_geom_torsion_atom_site_label_4
_geom_torsion
N24 Ni1 N21 C4 157.9(4)
N22 Ni1 N21 C4 -17.8(4)
N24 Ni1 N21 C1 -25.9(4)
N22 Ni1 N21 C1 158.3(4)
N21 Ni1 N22 C9 -158.4(4)
N23 Ni1 N22 C9 18.0(4)
N21 Ni1 N22 C6 24.3(4)
N23 Ni1 N22 C6 -159.2(4)
N24 Ni1 N23 C14 -15.4(4)
N22 Ni1 N23 C14 160.4(4)
N24 Ni1 N23 C11 165.9(4)
N22 Ni1 N23 C11 -18.3(4)
N21 Ni1 N24 C16 -165.2(4)
N23 Ni1 N24 C16 18.3(4)
N21 Ni1 N24 C19 16.7(4)
N23 Ni1 N24 C19 -159.7(4)
C4 N21 C1 C20 -162.8(4)
Ni1 N21 C1 C20 20.4(6)
C4 N21 C1 C2 3.6(5)
Ni1 N21 C1 C2 -173.3(3)
N21 C1 C2 C3 -4.9(5)
C20 C1 C2 C3 161.3(4)
C1 C2 C3 C4 4.1(5)
C1 N21 C4 C3 -1.1(5)
Ni1 N21 C4 C3 175.8(3)
C1 N21 C4 C5 -178.6(4)
Ni1 N21 C4 C5 -1.8(7)
C2 C3 C4 N21 -1.9(5)
C2 C3 C4 C5 175.6(5)
N21 C4 C5 C6 24.0(7)
C3 C4 C5 C6 -153.2(5)
N21 C4 C5 N1 -163.9(4)
C3 C4 C5 N1 18.9(7)
N1 C5 C6 N22 171.1(4)
C4 C5 C6 N22 -17.2(7)
N1 C5 C6 C7 -17.5(8)
C4 C5 C6 C7 154.1(5)
C9 N22 C6 C5 171.1(4)
Ni1 N22 C6 C5 -11.2(7)
C9 N22 C6 C7 -1.6(5)
Ni1 N22 C6 C7 176.1(3)
C5 C6 C7 C8 -169.0(5)
N22 C6 C7 C8 3.4(5)
C6 C7 C8 C9 -3.7(5)
C6 N22 C9 C10 170.6(4)
Ni1 N22 C9 C10 -7.1(6)
C6 N22 C9 C8 -0.7(5)
Ni1 N22 C9 C8 -178.4(3)
C7 C8 C9 N22 2.8(5)
C7 C8 C9 C10 -168.7(4)
N22 C9 C10 C11 -11.1(7)
C8 C9 C10 C11 159.0(4)
N22 C9 C10 C101 176.2(4)
C8 C9 C10 C101 -13.7(7)
C9 C10 C11 N23 10.9(7)
C101 C10 C11 N23 -176.6(4)
C9 C10 C11 C12 -159.9(4)
C101 C10 C11 C12 12.6(7)
C14 N23 C11 C10 -171.4(4)
Ni1 N23 C11 C10 7.5(6)
C14 N23 C11 C12 0.5(5)
Ni1 N23 C11 C12 179.4(3)
C10 C11 C12 C13 169.6(4)
N23 C11 C12 C13 -2.3(5)
C11 C12 C13 C14 3.0(5)
C11 N23 C14 C15 -176.6(4)
Ni1 N23 C14 C15 4.6(6)
C11 N23 C14 C13 1.4(5)
Ni1 N23 C14 C13 -177.5(3)
C12 C13 C14 N23 -2.8(5)
C12 C13 C14 C15 175.1(4)
N23 C14 C15 C16 9.8(7)
C13 C14 C15 C16 -167.8(4)
N23 C14 C15 C151 -174.8(4)
C13 C14 C15 C151 7.6(7)
C14 C15 C16 N24 -6.4(7)
C151 C15 C16 N24 178.1(4)
C14 C15 C16 C17 163.5(4)
C151 C15 C16 C17 -12.0(7)
C19 N24 C16 C15 167.1(4)
Ni1 N24 C16 C15 -11.2(6)
C19 N24 C16 C17 -4.1(5)
Ni1 N24 C16 C17 177.5(3)
C15 C16 C17 C18 -166.6(5)
N24 C16 C17 C18 4.7(5)
C16 C17 C18 C19 -3.3(6)
C16 N24 C19 C20 -179.4(4)
Ni1 N24 C19 C20 -1.1(6)
C16 N24 C19 C18 2.1(5)
Ni1 N24 C19 C18 -179.5(3)
C17 C18 C19 C20 -177.6(5)
C17 C18 C19 N24 0.8(6)
N24 C19 C20 C1 -13.5(7)
C18 C19 C20 C1 164.7(5)
N24 C19 C20 C201 169.3(4)
C18 C19 C20 C201 -12.5(7)
N21 C1 C20 C19 3.7(7)
C2 C1 C20 C19 -160.6(4)
N21 C1 C20 C201 -179.1(4)
C2 C1 C20 C201 16.6(7)
C6 C5 N1 C25 -19.1(7)
C4 C5 N1 C25 169.0(4)
N28 Ni2 N25 C21 4.5(4)
N26 Ni2 N25 C21 -177.1(4)
N28 Ni2 N25 C24 -176.3(4)
N26 Ni2 N25 C24 2.0(4)
N25 Ni2 N26 C29 176.5(4)
N27 Ni2 N26 C29 -0.4(4)
N25 Ni2 N26 C26 -8.3(4)
N27 Ni2 N26 C26 174.8(4)
N28 Ni2 N27 C34 0.2(4)
N26 Ni2 N27 C34 -178.1(4)
N28 Ni2 N27 C31 -176.7(4)
N26 Ni2 N27 C31 5.0(4)
N25 Ni2 N28 C39 -0.1(4)
N27 Ni2 N28 C39 176.8(4)
N25 Ni2 N28 C36 -179.1(4)
N27 Ni2 N28 C36 -2.2(4)
C24 N25 C21 C40 174.2(5)
Ni2 N25 C21 C40 -6.5(7)
C24 N25 C21 C22 -0.8(5)
Ni2 N25 C21 C22 178.5(3)
C40 C21 C22 C23 -174.5(4)
N25 C21 C22 C23 0.7(5)
C21 C22 C23 C24 -0.3(5)
C21 N25 C24 C25 -176.0(4)
Ni2 N25 C24 C25 4.7(7)
C21 N25 C24 C23 0.7(5)
Ni2 N25 C24 C23 -178.6(3)
C22 C23 C24 C25 176.4(5)
C22 C23 C24 N25 -0.2(6)
N25 C24 C25 C26 -7.1(8)
C23 C24 C25 C26 176.8(5)
N25 C24 C25 N1 174.5(4)
C23 C24 C25 N1 -1.6(7)
C5 N1 C25 C26 120.9(5)
C5 N1 C25 C24 -60.6(6)
C24 C25 C26 N26 0.2(8)
N1 C25 C26 N26 178.6(4)
C24 C25 C26 C27 -176.5(5)
N1 C25 C26 C27 1.9(7)
C29 N26 C26 C25 -175.3(5)
Ni2 N26 C26 C25 8.7(7)
C29 N26 C26 C27 1.9(5)
Ni2 N26 C26 C27 -174.2(3)
C25 C26 C27 C28 174.2(5)
N26 C26 C27 C28 -2.9(6)
C26 C27 C28 C29 2.6(6)
C26 N26 C29 C30 178.4(5)
Ni2 N26 C29 C30 -5.6(7)
C26 N26 C29 C28 -0.3(5)
Ni2 N26 C29 C28 175.8(3)
C27 C28 C29 N26 -1.5(6)
C27 C28 C29 C30 179.9(5)
N26 C29 C30 C31 7.8(8)
C28 C29 C30 C31 -173.7(5)
N26 C29 C30 C301 -169.3(4)
C28 C29 C30 C301 9.1(8)
C29 C30 C31 N27 -2.8(8)
C301 C30 C31 N27 174.4(4)
C29 C30 C31 C32 175.5(5)
C301 C30 C31 C32 -7.4(7)
C34 N27 C31 C30 178.3(5)
Ni2 N27 C31 C30 -4.3(7)
C34 N27 C31 C32 -0.2(5)
Ni2 N27 C31 C32 177.3(3)
C30 C31 C32 C33 -178.3(5)
N27 C31 C32 C33 0.2(6)
C31 C32 C33 C34 -0.1(6)
C31 N27 C34 C35 178.7(4)
Ni2 N27 C34 C35 1.3(7)
C31 N27 C34 C33 0.1(5)
Ni2 N27 C34 C33 -177.4(3)
C32 C33 C34 N27 0.0(6)
C32 C33 C34 C35 -178.7(4)
N27 C34 C35 C36 -1.0(7)
C33 C34 C35 C36 177.4(4)
N27 C34 C35 C351 178.4(4)
C33 C34 C35 C351 -3.1(7)
C34 C35 C36 N28 -1.2(7)
C351 C35 C36 N28 179.4(4)
C34 C35 C36 C37 -177.4(4)
C351 C35 C36 C37 3.2(7)
C39 N28 C36 C35 -176.2(4)
Ni2 N28 C36 C35 3.1(7)
C39 N28 C36 C37 0.4(5)
Ni2 N28 C36 C37 179.6(3)
C35 C36 C37 C38 175.9(4)
N28 C36 C37 C38 -0.8(5)
C36 C37 C38 C39 0.9(5)
C36 N28 C39 C40 176.0(4)
Ni2 N28 C39 C40 -3.2(6)
C36 N28 C39 C38 0.1(5)
Ni2 N28 C39 C38 -179.1(3)
C37 C38 C39 N28 -0.7(5)
C37 C38 C39 C40 -176.6(4)
N25 C21 C40 C39 2.5(7)
C22 C21 C40 C39 176.9(4)
N25 C21 C40 C401 -175.6(4)
C22 C21 C40 C401 -1.2(7)
N28 C39 C40 C21 2.5(7)
C38 C39 C40 C21 177.9(4)
N28 C39 C40 C401 -179.4(4)
C38 C39 C40 C401 -4.0(7)
C11 C10 C101 C106 106.9(5)
C9 C10 C101 C106 -80.3(6)
C11 C10 C101 C102 -74.0(6)
C9 C10 C101 C102 98.8(5)
C106 C101 C102 C103 1.5(7)
C10 C101 C102 C103 -177.7(4)
C101 C102 C103 C104 -1.2(7)
C102 C103 C104 C105 -0.2(8)
C103 C104 C105 C106 1.3(8)
C102 C101 C106 C105 -0.4(7)
C10 C101 C106 C105 178.8(4)
C104 C105 C106 C101 -1.0(8)
C14 C15 C151 C152 113.2(5)
C16 C15 C151 C152 -71.3(6)
C14 C15 C151 C156 -66.9(6)
C16 C15 C151 C156 108.6(5)
C156 C151 C152 C153 -1.0(7)
C15 C151 C152 C153 178.9(4)
C151 C152 C153 C154 1.4(8)
C152 C153 C154 C155 -0.3(8)
C153 C154 C155 C156 -1.1(8)
C154 C155 C156 C151 1.5(8)
C152 C151 C156 C155 -0.4(7)
C15 C151 C156 C155 179.7(5)
C19 C20 C201 C206 -112.8(5)
C1 C20 C201 C206 70.0(6)
C19 C20 C201 C202 64.3(6)
C1 C20 C201 C202 -112.9(5)
C206 C201 C202 C203 1.6(7)
C20 C201 C202 C203 -175.6(4)
C201 C202 C203 C204 -0.5(7)
C202 C203 C204 C205 0.0(8)
C203 C204 C205 C206 -0.5(8)
C202 C201 C206 C205 -2.1(7)
C20 C201 C206 C205 175.1(4)
C204 C205 C206 C201 1.6(8)
C31 C30 C301 C302 111.0(5)
C29 C30 C301 C302 -71.8(6)
C31 C30 C301 C306 -69.5(6)
C29 C30 C301 C306 107.7(5)
C306 C301 C302 C303 -1.1(7)
C30 C301 C302 C303 178.4(4)
C301 C302 C303 C304 1.5(7)
C302 C303 C304 C305 0.3(7)
C303 C304 C305 C306 -2.5(7)
C304 C305 C306 C301 3.0(7)
C302 C301 C306 C305 -1.2(7)
C30 C301 C306 C305 179.3(4)
C36 C35 C351 C352 -93.7(6)
C34 C35 C351 C352 86.8(6)
C36 C35 C351 C356 89.4(6)
C34 C35 C351 C356 -90.1(6)
C356 C351 C352 C353 1.4(7)
C35 C351 C352 C353 -175.6(4)
C351 C352 C353 C354 -1.9(8)
C352 C353 C354 C355 1.3(8)
C353 C354 C355 C356 -0.2(8)
C352 C351 C356 C355 -0.3(7)
C35 C351 C356 C355 176.7(4)
C354 C355 C356 C351 -0.4(7)
C21 C40 C401 C402 -60.8(6)
C39 C40 C401 C402 121.0(5)
C21 C40 C401 C406 118.3(5)
C39 C40 C401 C406 -59.8(6)
C406 C401 C402 C403 -1.1(7)
C40 C401 C402 C403 178.0(4)
C401 C402 C403 C404 1.8(7)
C402 C403 C404 C405 -1.2(7)
C403 C404 C405 C406 0.0(7)
C402 C401 C406 C405 -0.1(6)
C40 C401 C406 C405 -179.2(4)
C404 C405 C406 C401 0.6(7)
